data_4303130
loop_
_publ_author_name
'Alexander G. Tskhovrebov'
'Nadezhda A. Bokach'
'Matti Haukka'
'Vadim Yu. Kukushkin'

_publ_section_title
;
Different Routes for Amination of Platinum(II)-Bound Cyanoguanidine
;
_journal_name_full 'Inorganic Chemistry'
_journal_page_first 8678
_journal_page_last 8688
_journal_paper_doi 10.1021/ic900263e
_journal_volume 48
_journal_year 2009
_chemical_formula_moiety 'C8 H22 N7 Pt, C F3 O3 S'
_chemical_formula_sum 'C9 H22 F3 N7 O3 Pt S'
_chemical_formula_weight 560.49
_chemical_name_systematic
;
 ?
;
_space_group_IT_number 14
_symmetry_cell_setting monoclinic
_symmetry_space_group_name_Hall '-P 2yn'
_symmetry_space_group_name_H-M 'P 1 21/n 1'
_atom_sites_solution_hydrogens mixed
_atom_sites_solution_primary direct
_atom_sites_solution_secondary difmap
_audit_creation_method SHELXL-97
_cell_angle_alpha 90.00
_cell_angle_beta 95.591(2)
_cell_angle_gamma 90.00
_cell_formula_units_Z 8
_cell_length_a 11.2813(3)
_cell_length_b 14.7872(4)
_cell_length_c 21.1274(3)
_cell_measurement_reflns_used 15193
_cell_measurement_temperature 100(2)
_cell_measurement_theta_max 27.48
_cell_measurement_theta_min 1.00
_cell_volume 3507.68(14)
_computing_cell_refinement 'EvalCCD (Duisenberg, 1998-2003)'
_computing_data_collection 'Collect (Bruker AXS BV, 1997-2004)'
_computing_data_reduction 'EvalCCD (Duisenberg, 1998-2003)'
_computing_molecular_graphics 'Diamond v.3.1e (Brandenburg, 2007)'
_computing_publication_material 'SHELXL-97 (Sheldrick, 1997)'
_computing_structure_refinement 'SHELXL-97 (Sheldrick, 1997)'
_computing_structure_solution 'SIR2004 (Burla et al., 2003)'
_diffrn_ambient_temperature 100(2)
_diffrn_detector_area_resol_mean 9
_diffrn_measured_fraction_theta_full 0.999
_diffrn_measured_fraction_theta_max 0.999
_diffrn_measurement_device '95mm CCD camera on \k-goniostat'
_diffrn_measurement_device_type 'Nonius KappaCCD'
_diffrn_measurement_method '\f scans and \w scans with \k offset'
_diffrn_radiation_monochromator 'horizontally mounted graphite crystal'
_diffrn_radiation_source 'fine-focus sealed tube'
_diffrn_radiation_type MoK\a
_diffrn_radiation_wavelength 0.71073
_diffrn_reflns_av_R_equivalents 0.0795
_diffrn_reflns_av_sigmaI/netI 0.0461
_diffrn_reflns_limit_h_max 14
_diffrn_reflns_limit_h_min -14
_diffrn_reflns_limit_k_max 19
_diffrn_reflns_limit_k_min -19
_diffrn_reflns_limit_l_max 27
_diffrn_reflns_limit_l_min -26
_diffrn_reflns_number 76027
_diffrn_reflns_theta_full 27.50
_diffrn_reflns_theta_max 27.50
_diffrn_reflns_theta_min 2.38
_exptl_absorpt_coefficient_mu 8.174
_exptl_absorpt_correction_T_max 0.6673
_exptl_absorpt_correction_T_min 0.2150
_exptl_absorpt_correction_type multi-scan
_exptl_absorpt_process_details 'SADABS v.2.10 (Sheldrick, 2003)'
_exptl_crystal_colour 'pale yellow'
_exptl_crystal_density_diffrn 2.123
_exptl_crystal_density_method 'not measured'
_exptl_crystal_description plate
_exptl_crystal_F_000 2160
_exptl_crystal_size_max 0.26
_exptl_crystal_size_mid 0.14
_exptl_crystal_size_min 0.05
_refine_diff_density_max 1.085
_refine_diff_density_min -0.897
_refine_diff_density_rms 0.175
_refine_ls_extinction_method none
_refine_ls_goodness_of_fit_ref 1.039
_refine_ls_hydrogen_treatment constr
_refine_ls_matrix_type full
_refine_ls_number_parameters 439
_refine_ls_number_reflns 8056
_refine_ls_number_restraints 0
_refine_ls_restrained_S_all 1.039
_refine_ls_R_factor_all 0.0594
_refine_ls_R_factor_gt 0.0317
_refine_ls_shift/su_max 0.001
_refine_ls_shift/su_mean 0.000
_refine_ls_structure_factor_coef Fsqd
_refine_ls_weighting_details 'calc w=1/[\s^2^(Fo^2^)+(0.0117P)^2^+14.1015P] where P=(Fo^2^+2Fc^2^)/3'
_refine_ls_weighting_scheme calc
_refine_ls_wR_factor_gt 0.0530
_refine_ls_wR_factor_ref 0.0599
_reflns_number_gt 5944
_reflns_number_total 8056
_reflns_threshold_expression >2sigma(I)
_cod_data_source_file ic900263e_si_001_3.cif
_cod_data_source_block 3
_cod_original_sg_symbol_H-M 'P 21/n'
_cod_database_code 4303130

loop_
_symmetry_equiv_pos_as_xyz
'x, y, z'
'-x+1/2, y+1/2, -z+1/2'
'-x, -y, -z'
'x-1/2, -y-1/2, z-1/2'

loop_
_atom_site_label
_atom_site_type_symbol
_atom_site_fract_x
_atom_site_fract_y
_atom_site_fract_z
_atom_site_U_iso_or_equiv
_atom_site_adp_type
_atom_site_occupancy
_atom_site_symmetry_multiplicity
_atom_site_calc_flag
_atom_site_refinement_flags
_atom_site_disorder_assembly
_atom_site_disorder_group
Pt1 Pt 0.593036(15) 0.127654(12) -0.031268(8) 0.01306(5) Uani 1 1 d . . .
S1 S 0.66905(15) 0.22648(11) 0.23535(7) 0.0322(4) Uani 1 1 d . . .
F1 F 0.5642(4) 0.3687(2) 0.18165(17) 0.0448(9) Uani 1 1 d . . .
F2 F 0.4612(4) 0.2985(3) 0.2460(2) 0.0597(12) Uani 1 1 d . . .
F3 F 0.6097(5) 0.3794(3) 0.28276(19) 0.0681(13) Uani 1 1 d . . .
O1 O 0.6187(5) 0.1724(3) 0.18296(19) 0.0461(13) Uani 1 1 d . . .
O2 O 0.6598(4) 0.1868(3) 0.29698(18) 0.0426(12) Uani 1 1 d . . .
O3 O 0.7836(4) 0.2661(4) 0.2261(2) 0.0643(16) Uani 1 1 d . . .
N1 N 0.4943(4) 0.1468(3) -0.1192(2) 0.0219(10) Uani 1 1 d . . .
N2 N 0.4627(4) 0.2067(3) 0.00424(19) 0.0193(10) Uani 1 1 d . . .
N3 N 0.6795(4) 0.1094(3) 0.05400(19) 0.0177(9) Uani 1 1 d . . .
H3N H 0.6447 0.1329 0.0851 0.026 Uiso 1 1 d . . .
N4 N 0.8253(4) 0.0590(3) 0.1299(2) 0.0260(11) Uani 1 1 d . . .
H4C H 0.7878 0.0855 0.1595 0.031 Uiso 1 1 calc R . .
H4D H 0.8920 0.0294 0.1404 0.031 Uiso 1 1 calc R . .
N5 N 0.8459(4) 0.0214(3) 0.02706(19) 0.0155(9) Uani 1 1 d . . .
N6 N 0.8940(4) -0.0254(3) -0.0696(2) 0.0196(10) Uani 1 1 d . . .
H6D H 0.8803 -0.0301 -0.1112 0.024 Uiso 1 1 calc R . .
H6E H 0.9581 -0.0502 -0.0497 0.024 Uiso 1 1 calc R . .
N7 N 0.7202(4) 0.0571(3) -0.0673(2) 0.0182(9) Uani 1 1 d . . .
H7N H 0.7310 0.0545 -0.1131 0.027 Uiso 1 1 d R . .
C1 C 0.4707(5) 0.0620(4) -0.1561(3) 0.0298(13) Uani 1 1 d . . .
H1A H 0.4113 0.0737 -0.1922 0.045 Uiso 1 1 calc R . .
H1B H 0.4405 0.0157 -0.1287 0.045 Uiso 1 1 calc R . .
H1C H 0.5447 0.0407 -0.1718 0.045 Uiso 1 1 calc R . .
C2 C 0.5527(6) 0.2117(4) -0.1601(3) 0.0308(14) Uani 1 1 d . . .
H2A H 0.5005 0.2226 -0.1992 0.046 Uiso 1 1 calc R . .
H2B H 0.6284 0.1863 -0.1709 0.046 Uiso 1 1 calc R . .
H2C H 0.5676 0.2688 -0.1373 0.046 Uiso 1 1 calc R . .
C3 C 0.3757(5) 0.1804(5) -0.1037(3) 0.0388(16) Uani 1 1 d . . .
H3A H 0.3332 0.2089 -0.1417 0.047 Uiso 1 1 calc R . .
H3B H 0.3271 0.1290 -0.0908 0.047 Uiso 1 1 calc R . .
C4 C 0.3915(6) 0.2458(5) -0.0523(3) 0.0402(16) Uani 1 1 d . . .
H4A H 0.3125 0.2648 -0.0403 0.048 Uiso 1 1 calc R . .
H4B H 0.4324 0.3000 -0.0670 0.048 Uiso 1 1 calc R . .
C5 C 0.3893(5) 0.1554(4) 0.0461(3) 0.0368(15) Uani 1 1 d . . .
H5A H 0.3276 0.1950 0.0604 0.055 Uiso 1 1 calc R . .
H5B H 0.4400 0.1330 0.0831 0.055 Uiso 1 1 calc R . .
H5C H 0.3518 0.1041 0.0225 0.055 Uiso 1 1 calc R . .
C6 C 0.5132(6) 0.2860(4) 0.0412(3) 0.0373(16) Uani 1 1 d . . .
H6A H 0.4481 0.3225 0.0553 0.056 Uiso 1 1 calc R . .
H6B H 0.5601 0.3229 0.0143 0.056 Uiso 1 1 calc R . .
H6C H 0.5644 0.2648 0.0784 0.056 Uiso 1 1 calc R . .
C7 C 0.7803(5) 0.0640(3) 0.0678(2) 0.0176(11) Uani 1 1 d . . .
C8 C 0.8152(4) 0.0209(3) -0.0357(2) 0.0170(11) Uani 1 1 d . . .
C9 C 0.5704(6) 0.3233(4) 0.2363(3) 0.0342(15) Uani 1 1 d . . .
Pt1B Pt 0.103532(16) 0.368334(12) 0.010523(8) 0.01337(5) Uani 1 1 d . A .
S1B S 0.18709(13) 0.01063(10) 0.24292(6) 0.0267(3) Uani 1 1 d . . .
F1B F 0.3012(3) 0.1308(2) 0.18156(15) 0.0363(8) Uani 1 1 d . . .
F2B F 0.2487(3) 0.1781(2) 0.27146(17) 0.0454(10) Uani 1 1 d . . .
F3B F 0.3962(3) 0.0861(2) 0.26958(15) 0.0353(8) Uani 1 1 d . . .
O1B O 0.2440(4) -0.0566(3) 0.20682(18) 0.0310(9) Uani 1 1 d . . .
O2B O 0.1878(4) -0.0097(3) 0.30984(18) 0.0361(10) Uani 1 1 d . . .
O3B O 0.0769(4) 0.0456(3) 0.21213(19) 0.0385(11) Uani 1 1 d . . .
N1B N -0.0302(4) 0.2877(3) -0.0348(2) 0.0188(9) Uani 1 1 d . A .
N2B N 0.0259(4) 0.3373(3) 0.0937(2) 0.0199(9) Uani 1 1 d . . .
N3B N 0.2318(4) 0.4431(3) 0.0551(2) 0.0181(9) Uani 1 1 d . . .
H3M H 0.2403 0.4536 0.1003 0.027 Uiso 1 1 d R A .
N4B N 0.4058(4) 0.5277(3) 0.0694(2) 0.0196(9) Uani 1 1 d . . .
H4B1 H 0.3996 0.5302 0.1106 0.024 Uiso 1 1 calc R A .
H4B2 H 0.4660 0.5542 0.0534 0.024 Uiso 1 1 calc R . .
N5B N 0.3411(4) 0.4857(3) -0.03190(19) 0.0179(9) Uani 1 1 d . . .
N6B N 0.3014(4) 0.4566(3) -0.1371(2) 0.0275(11) Uani 1 1 d . . .
H6B1 H 0.2594 0.4315 -0.1697 0.033 Uiso 1 1 calc R A .
H6B2 H 0.3650 0.4888 -0.1431 0.033 Uiso 1 1 calc R . .
N7B N 0.1717(4) 0.3969(3) -0.06979(19) 0.0172(9) Uani 1 1 d . . .
H7M H 0.1371 0.3768 -0.1110 0.026 Uiso 1 1 d R A .
C1B C -0.1104(6) 0.3385(4) -0.0809(3) 0.0394(16) Uani 1 1 d . . .
H1B1 H -0.0652 0.3620 -0.1147 0.059 Uiso 1 1 calc R . .
H1B2 H -0.1457 0.3890 -0.0593 0.059 Uiso 1 1 calc R . .
H1B3 H -0.1737 0.2984 -0.0994 0.059 Uiso 1 1 calc R . .
C2B C 0.0151(6) 0.2093(4) -0.0683(3) 0.0394(16) Uani 1 1 d . . .
H2B1 H -0.0520 0.1724 -0.0864 0.059 Uiso 1 1 calc R . .
H2B2 H 0.0667 0.1728 -0.0383 0.059 Uiso 1 1 calc R . .
H2B3 H 0.0607 0.2306 -0.1026 0.059 Uiso 1 1 calc R . .
C3B C -0.0979(5) 0.2508(4) 0.0163(2) 0.063(3) Uani 1 1 d . . .
H3B1 H -0.1810 0.2396 -0.0017 0.076 Uiso 0.690(10) 1 calc PR A 1
H3B2 H -0.0629 0.1917 0.0300 0.076 Uiso 0.690(10) 1 calc PR A 1
H3B3 H -0.1767 0.2809 0.0123 0.076 Uiso 0.310(10) 1 d PR . .
H3B4 H -0.1125 0.1860 0.0066 0.076 Uiso 0.310(10) 1 d PR . .
C4B C -0.1000(5) 0.3065(4) 0.0701(2) 0.0242(18) Uani 0.690(10) 1 d PR A 1
H4B3 H -0.1349 0.2729 0.1043 0.029 Uiso 0.690(10) 1 calc PR A 1
H4B4 H -0.1507 0.3601 0.0592 0.029 Uiso 0.690(10) 1 calc PR A 1
C4C C -0.0550(5) 0.2561(4) 0.0774(2) 0.0242(18) Uani 0.310(10) 1 d PR A 2
H4C1 H -0.0098 0.2002 0.0891 0.029 Uiso 0.310(10) 1 calc PR A 2
H4C2 H -0.1228 0.2589 0.1038 0.029 Uiso 0.310(10) 1 calc PR A 2
C5B C 0.0001(6) 0.4165(4) 0.1318(3) 0.0389(17) Uani 1 1 d . A .
H5B1 H -0.0474 0.3979 0.1660 0.058 Uiso 1 1 calc R . .
H5B2 H -0.0445 0.4611 0.1047 0.058 Uiso 1 1 calc R . .
H5B3 H 0.0750 0.4434 0.1503 0.058 Uiso 1 1 calc R . .
C6B C 0.0999(7) 0.2751(5) 0.1353(3) 0.052(2) Uani 1 1 d . A .
H6B3 H 0.1173 0.2208 0.1114 0.079 Uiso 0.690(10) 1 calc PR . .
H6B4 H 0.0569 0.2581 0.1717 0.079 Uiso 0.690(10) 1 calc PR . .
H6B5 H 0.1747 0.3052 0.1507 0.079 Uiso 0.690(10) 1 calc PR . .
H6B6 H 0.1153 0.3019 0.1778 0.079 Uiso 0.310(10) 1 calc PR . .
H6B7 H 0.1757 0.2646 0.1175 0.079 Uiso 0.310(10) 1 calc PR . .
H6B8 H 0.0579 0.2175 0.1385 0.079 Uiso 0.310(10) 1 calc PR . .
C7B C 0.3213(5) 0.4823(3) 0.0300(2) 0.0177(11) Uani 1 1 d . A .
C8B C 0.2681(5) 0.4458(3) -0.0775(2) 0.0170(11) Uani 1 1 d . A .
C9B C 0.2884(5) 0.1060(4) 0.2413(3) 0.0264(13) Uani 1 1 d . . .

loop_
_atom_site_aniso_label
_atom_site_aniso_U_11
_atom_site_aniso_U_22
_atom_site_aniso_U_33
_atom_site_aniso_U_23
_atom_site_aniso_U_13
_atom_site_aniso_U_12
Pt1 0.01065(10) 0.01304(9) 0.01539(10) 0.00237(7) 0.00074(7) 0.00108(8)
S1 0.0370(9) 0.0417(9) 0.0171(7) -0.0031(6) -0.0017(6) 0.0168(7)
F1 0.062(3) 0.0288(18) 0.044(2) 0.0105(17) 0.0050(18) 0.0034(18)
F2 0.041(3) 0.049(2) 0.092(3) 0.025(2) 0.021(2) 0.018(2)
F3 0.115(4) 0.040(2) 0.048(3) -0.0239(19) 0.003(2) 0.002(2)
O1 0.085(4) 0.033(2) 0.018(2) -0.0059(18) 0.000(2) 0.017(2)
O2 0.062(3) 0.046(3) 0.019(2) 0.0013(18) 0.002(2) 0.027(2)
O3 0.028(3) 0.114(5) 0.051(3) 0.009(3) 0.004(2) 0.005(3)
N1 0.015(2) 0.027(2) 0.023(2) -0.0032(19) -0.0005(18) 0.0063(18)
N2 0.017(2) 0.025(2) 0.016(2) 0.0031(18) 0.0026(18) 0.0075(19)
N3 0.021(2) 0.020(2) 0.013(2) 0.0006(17) 0.0035(17) 0.0016(18)
N4 0.022(3) 0.040(3) 0.015(2) 0.006(2) 0.0001(19) 0.016(2)
N5 0.013(2) 0.019(2) 0.015(2) 0.0005(17) 0.0019(17) 0.0042(17)
N6 0.019(2) 0.024(2) 0.016(2) -0.0050(18) -0.0014(18) 0.0071(19)
N7 0.011(2) 0.027(2) 0.016(2) -0.0013(18) 0.0008(17) 0.0032(18)
C1 0.024(3) 0.036(3) 0.029(3) -0.004(3) -0.001(3) -0.003(3)
C2 0.037(4) 0.033(3) 0.021(3) 0.009(2) -0.003(3) -0.004(3)
C3 0.021(3) 0.058(4) 0.036(4) 0.002(3) -0.003(3) 0.019(3)
C4 0.030(4) 0.049(4) 0.041(4) 0.004(3) 0.000(3) 0.022(3)
C5 0.027(3) 0.037(3) 0.050(4) 0.006(3) 0.023(3) 0.005(3)
C6 0.048(4) 0.018(3) 0.047(4) -0.004(3) 0.010(3) 0.012(3)
C7 0.018(3) 0.013(2) 0.022(3) 0.003(2) 0.001(2) -0.003(2)
C8 0.013(3) 0.013(2) 0.025(3) 0.001(2) 0.001(2) -0.001(2)
C9 0.042(4) 0.024(3) 0.037(4) -0.002(3) 0.007(3) 0.001(3)
Pt1B 0.01332(10) 0.01178(9) 0.01507(10) 0.00162(8) 0.00168(7) -0.00017(8)
S1B 0.0252(8) 0.0377(8) 0.0177(7) 0.0035(6) 0.0048(6) 0.0049(6)
F1B 0.047(2) 0.0381(19) 0.0240(18) 0.0073(15) 0.0047(15) 0.0015(17)
F2B 0.054(3) 0.040(2) 0.041(2) -0.0134(17) -0.0006(18) 0.0147(18)
F3B 0.032(2) 0.040(2) 0.032(2) 0.0000(15) -0.0050(15) 0.0012(16)
O1B 0.035(2) 0.032(2) 0.027(2) -0.0054(17) 0.0097(18) -0.0001(19)
O2B 0.037(3) 0.053(3) 0.020(2) 0.0088(18) 0.0080(18) 0.011(2)
O3B 0.023(2) 0.061(3) 0.030(2) 0.006(2) -0.0039(18) 0.008(2)
N1B 0.018(2) 0.019(2) 0.018(2) 0.0026(17) -0.0015(18) -0.0023(18)
N2B 0.021(2) 0.018(2) 0.022(2) -0.0002(17) 0.0037(19) -0.0063(18)
N3B 0.017(2) 0.020(2) 0.017(2) -0.0017(17) 0.0006(18) -0.0028(18)
N4B 0.019(2) 0.024(2) 0.016(2) -0.0033(18) 0.0043(18) -0.0085(19)
N5B 0.024(2) 0.016(2) 0.014(2) -0.0004(17) 0.0045(18) -0.0048(18)
N6B 0.030(3) 0.040(3) 0.014(2) 0.002(2) 0.005(2) -0.017(2)
N7B 0.019(2) 0.017(2) 0.015(2) 0.0000(16) 0.0006(17) -0.0008(18)
C1B 0.032(4) 0.034(3) 0.047(4) 0.006(3) -0.020(3) -0.004(3)
C2B 0.035(4) 0.021(3) 0.061(4) -0.013(3) -0.003(3) -0.008(3)
C3B 0.049(5) 0.111(7) 0.031(4) -0.003(4) 0.012(3) -0.056(5)
C4B 0.026(5) 0.022(4) 0.026(4) 0.001(3) 0.007(3) -0.006(3)
C4C 0.026(5) 0.022(4) 0.026(4) 0.001(3) 0.007(3) -0.006(3)
C5B 0.058(5) 0.029(3) 0.035(4) 0.006(3) 0.034(3) 0.016(3)
C6B 0.073(6) 0.049(4) 0.040(4) 0.029(3) 0.032(4) 0.037(4)
C7B 0.021(3) 0.011(2) 0.022(3) 0.004(2) 0.005(2) 0.001(2)
C8B 0.020(3) 0.013(2) 0.018(3) 0.002(2) 0.003(2) 0.003(2)
C9B 0.033(3) 0.026(3) 0.019(3) -0.002(2) -0.001(2) 0.009(2)

loop_
_atom_type_symbol
_atom_type_description
_atom_type_scat_dispersion_real
_atom_type_scat_dispersion_imag
_atom_type_scat_source
C C 0.0033 0.0016 'International Tables Vol C Tables 4.2.6.8 and 6.1.1.4'
H H 0.0000 0.0000 'International Tables Vol C Tables 4.2.6.8 and 6.1.1.4'
N N 0.0061 0.0033 'International Tables Vol C Tables 4.2.6.8 and 6.1.1.4'
O O 0.0106 0.0060 'International Tables Vol C Tables 4.2.6.8 and 6.1.1.4'
F F 0.0171 0.0103 'International Tables Vol C Tables 4.2.6.8 and 6.1.1.4'
S S 0.1246 0.1234 'International Tables Vol C Tables 4.2.6.8 and 6.1.1.4'
Pt Pt -1.7033 8.3905 'International Tables Vol C Tables 4.2.6.8 and 6.1.1.4'

loop_
_geom_angle_atom_site_label_1
_geom_angle_atom_site_label_2
_geom_angle_atom_site_label_3
_geom_angle
_geom_angle_site_symmetry_1
_geom_angle_site_symmetry_3
_geom_angle_publ_flag
N3 Pt1 N7 88.09(17) . . yes
N3 Pt1 N2 92.96(16) . . ?
N7 Pt1 N2 177.33(17) . . ?
N3 Pt1 N1 177.30(16) . . ?
N7 Pt1 N1 94.19(16) . . ?
N2 Pt1 N1 84.83(16) . . yes
O1 S1 O2 114.3(3) . . ?
O1 S1 O3 114.3(3) . . ?
O2 S1 O3 115.5(3) . . ?
O1 S1 C9 104.6(3) . . ?
O2 S1 C9 102.3(3) . . ?
O3 S1 C9 103.8(3) . . ?
C1 N1 C2 107.7(4) . . ?
C1 N1 C3 106.1(4) . . ?
C2 N1 C3 111.7(5) . . ?
C1 N1 Pt1 113.9(3) . . ?
C2 N1 Pt1 112.1(3) . . ?
C3 N1 Pt1 105.2(3) . . ?
C5 N2 C4 112.9(5) . . ?
C5 N2 C6 107.3(5) . . ?
C4 N2 C6 105.3(4) . . ?
C5 N2 Pt1 112.6(3) . . ?
C4 N2 Pt1 105.9(3) . . ?
C6 N2 Pt1 112.6(3) . . ?
C7 N3 Pt1 127.1(3) . . ?
C7 N3 H3N 118.5 . . ?
Pt1 N3 H3N 114.3 . . ?
C7 N4 H4C 120.0 . . ?
C7 N4 H4D 120.0 . . ?
H4C N4 H4D 120.0 . . ?
C8 N5 C7 122.1(4) . . ?
C8 N6 H6D 120.0 . . ?
C8 N6 H6E 120.0 . . ?
H6D N6 H6E 120.0 . . ?
C8 N7 Pt1 127.0(4) . . ?
C8 N7 H7N 107.9 . . ?
Pt1 N7 H7N 124.0 . . ?
N1 C1 H1A 109.5 . . ?
N1 C1 H1B 109.5 . . ?
H1A C1 H1B 109.5 . . ?
N1 C1 H1C 109.5 . . ?
H1A C1 H1C 109.5 . . ?
H1B C1 H1C 109.5 . . ?
N1 C2 H2A 109.5 . . ?
N1 C2 H2B 109.5 . . ?
H2A C2 H2B 109.5 . . ?
N1 C2 H2C 109.5 . . ?
H2A C2 H2C 109.5 . . ?
H2B C2 H2C 109.5 . . ?
C4 C3 N1 109.8(5) . . ?
C4 C3 H3A 109.7 . . ?
N1 C3 H3A 109.7 . . ?
C4 C3 H3B 109.7 . . ?
N1 C3 H3B 109.7 . . ?
H3A C3 H3B 108.2 . . ?
C3 C4 N2 111.0(5) . . ?
C3 C4 H4A 109.4 . . ?
N2 C4 H4A 109.4 . . ?
C3 C4 H4B 109.4 . . ?
N2 C4 H4B 109.4 . . ?
H4A C4 H4B 108.0 . . ?
N2 C5 H5A 109.5 . . ?
N2 C5 H5B 109.5 . . ?
H5A C5 H5B 109.5 . . ?
N2 C5 H5C 109.5 . . ?
H5A C5 H5C 109.5 . . ?
H5B C5 H5C 109.5 . . ?
N2 C6 H6A 109.5 . . ?
N2 C6 H6B 109.5 . . ?
H6A C6 H6B 109.5 . . ?
N2 C6 H6C 109.5 . . ?
H6A C6 H6C 109.5 . . ?
H6B C6 H6C 109.5 . . ?
N3 C7 N5 127.5(5) . . ?
N3 C7 N4 118.0(5) . . ?
N5 C7 N4 114.5(4) . . ?
N7 C8 N5 128.2(5) . . ?
N7 C8 N6 118.2(5) . . ?
N5 C8 N6 113.7(4) . . ?
F2 C9 F3 108.0(5) . . ?
F2 C9 F1 107.6(5) . . ?
F3 C9 F1 108.2(5) . . ?
F2 C9 S1 111.4(4) . . ?
F3 C9 S1 109.9(5) . . ?
F1 C9 S1 111.6(4) . . ?
N7B Pt1B N3B 87.82(17) . . yes
N7B Pt1B N1B 93.01(16) . . ?
N3B Pt1B N1B 178.74(16) . . ?
N7B Pt1B N2B 178.06(17) . . ?
N3B Pt1B N2B 93.95(17) . . ?
N1B Pt1B N2B 85.22(16) . . yes
O3B S1B O1B 114.7(3) . . ?
O3B S1B O2B 116.0(2) . . ?
O1B S1B O2B 114.5(2) . . ?
O3B S1B C9B 103.3(3) . . ?
O1B S1B C9B 102.2(2) . . ?
O2B S1B C9B 103.7(3) . . ?
C1B N1B C2B 107.7(5) . . ?
C1B N1B C3B 110.0(5) . . ?
C2B N1B C3B 106.7(4) . . ?
C1B N1B Pt1B 112.5(3) . . ?
C2B N1B Pt1B 113.7(3) . . ?
C3B N1B Pt1B 106.1(3) . . ?
C5B N2B C6B 107.5(5) . . ?
C5B N2B C4C 127.2(5) . . ?
C6B N2B C4C 86.3(5) . . ?
C5B N2B C4B 100.9(5) . . ?
C6B N2B C4B 117.6(5) . . ?
C5B N2B Pt1B 114.1(3) . . ?
C6B N2B Pt1B 112.3(4) . . ?
C4C N2B Pt1B 105.9(3) . . ?
C4B N2B Pt1B 104.1(3) . . ?
C7B N3B Pt1B 127.2(4) . . ?
C7B N3B H3M 108.7 . . ?
Pt1B N3B H3M 124.0 . . ?
C7B N4B H4B1 120.0 . . ?
C7B N4B H4B2 120.0 . . ?
H4B1 N4B H4B2 120.0 . . ?
C8B N5B C7B 122.1(4) . . ?
C8B N6B H6B1 120.0 . . ?
C8B N6B H6B2 120.0 . . ?
H6B1 N6B H6B2 120.0 . . ?
C8B N7B Pt1B 127.8(3) . . ?
C8B N7B H7M 108.8 . . ?
Pt1B N7B H7M 123.4 . . ?
N1B C1B H1B1 109.5 . . ?
N1B C1B H1B2 109.5 . . ?
H1B1 C1B H1B2 109.5 . . ?
N1B C1B H1B3 109.5 . . ?
H1B1 C1B H1B3 109.5 . . ?
H1B2 C1B H1B3 109.5 . . ?
N1B C2B H2B1 109.5 . . ?
N1B C2B H2B2 109.5 . . ?
H2B1 C2B H2B2 109.5 . . ?
N1B C2B H2B3 109.5 . . ?
H2B1 C2B H2B3 109.5 . . ?
H2B2 C2B H2B3 109.5 . . ?
C4C C3B N1B 121.1(3) . . ?
C4B C3B N1B 115.0(3) . . ?
C4C C3B H3B1 128.3 . . ?
C4B C3B H3B1 108.5 . . ?
N1B C3B H3B1 108.5 . . ?
C4C C3B H3B2 70.9 . . ?
C4B C3B H3B2 108.5 . . ?
N1B C3B H3B2 108.5 . . ?
H3B1 C3B H3B2 107.5 . . ?
C4C C3B H3B3 107.1 . . ?
C4B C3B H3B3 73.7 . . ?
N1B C3B H3B3 107.1 . . ?
H3B2 C3B H3B3 138.7 . . ?
C4C C3B H3B4 107.1 . . ?
C4B C3B H3B4 135.9 . . ?
N1B C3B H3B4 107.0 . . ?
H3B1 C3B H3B4 68.2 . . ?
H3B3 C3B H3B4 106.8 . . ?
C3B C4B N2B 110.5(3) . . ?
N2B C4B H3B3 142.9 . . ?
C3B C4B H4B3 109.6 . . ?
N2B C4B H4B3 109.6 . . ?
H3B3 C4B H4B3 103.5 . . ?
C3B C4B H4B4 109.6 . . ?
N2B C4B H4B4 109.6 . . ?
H3B3 C4B H4B4 74.6 . . ?
H4B3 C4B H4B4 108.1 . . ?
C3B C4C N2B 114.6(3) . . ?
C3B C4C H4C1 108.6 . . ?
N2B C4C H4C1 108.6 . . ?
C3B C4C H4C2 108.6 . . ?
N2B C4C H4C2 108.6 . . ?
H4C1 C4C H4C2 107.6 . . ?
N2B C5B H5B1 109.5 . . ?
N2B C5B H5B2 109.5 . . ?
H5B1 C5B H5B2 109.5 . . ?
N2B C5B H5B3 109.5 . . ?
H5B1 C5B H5B3 109.5 . . ?
H5B2 C5B H5B3 109.5 . . ?
N2B C6B H6B3 109.5 . . ?
N2B C6B H6B4 109.5 . . ?
H6B3 C6B H6B4 109.5 . . ?
N2B C6B H6B5 109.5 . . ?
H6B3 C6B H6B5 109.5 . . ?
H6B4 C6B H6B5 109.5 . . ?
N2B C6B H6B6 109.5 . . ?
H6B3 C6B H6B6 141.1 . . ?
H6B4 C6B H6B6 56.3 . . ?
H6B5 C6B H6B6 56.3 . . ?
N2B C6B H6B7 109.5 . . ?
H6B3 C6B H6B7 56.3 . . ?
H6B4 C6B H6B7 141.1 . . ?
H6B5 C6B H6B7 56.3 . . ?
H6B6 C6B H6B7 109.5 . . ?
N2B C6B H6B8 109.5 . . ?
H6B3 C6B H6B8 56.3 . . ?
H6B4 C6B H6B8 56.3 . . ?
H6B5 C6B H6B8 141.1 . . ?
H6B6 C6B H6B8 109.5 . . ?
H6B7 C6B H6B8 109.5 . . ?
N3B C7B N5B 127.7(5) . . ?
N3B C7B N4B 118.9(5) . . ?
N5B C7B N4B 113.4(4) . . ?
N7B C8B N5B 127.1(4) . . ?
N7B C8B N6B 118.7(5) . . ?
N5B C8B N6B 114.1(5) . . ?
F3B C9B F1B 107.8(5) . . ?
F3B C9B F2B 107.1(4) . . ?
F1B C9B F2B 107.6(4) . . ?
F3B C9B S1B 111.6(4) . . ?
F1B C9B S1B 110.9(4) . . ?
F2B C9B S1B 111.6(4) . . ?

loop_
_geom_bond_atom_site_label_1
_geom_bond_atom_site_label_2
_geom_bond_distance
_geom_bond_site_symmetry_2
_geom_bond_publ_flag
Pt1 N3 1.982(4) . yes
Pt1 N7 1.984(4) . yes
Pt1 N2 2.075(4) . yes
Pt1 N1 2.089(4) . yes
S1 O1 1.437(4) . ?
S1 O2 1.441(4) . ?
S1 O3 1.450(5) . ?
S1 C9 1.815(6) . ?
F1 C9 1.332(7) . ?
F2 C9 1.319(7) . ?
F3 C9 1.327(7) . ?
N1 C1 1.488(7) . ?
N1 C2 1.488(7) . ?
N1 C3 1.493(7) . ?
N2 C5 1.479(7) . ?
N2 C4 1.491(7) . ?
N2 C6 1.491(7) . ?
N3 C7 1.328(6) . ?
N3 H3N 0.8698 . ?
N4 C7 1.362(6) . ?
N4 H4C 0.8800 . ?
N4 H4D 0.8800 . ?
N5 C8 1.337(6) . ?
N5 C7 1.344(6) . ?
N6 C8 1.377(6) . ?
N6 H6D 0.8800 . ?
N6 H6E 0.8800 . ?
N7 C8 1.320(6) . ?
N7 H7N 0.9887 . ?
C1 H1A 0.9800 . ?
C1 H1B 0.9800 . ?
C1 H1C 0.9800 . ?
C2 H2A 0.9800 . ?
C2 H2B 0.9800 . ?
C2 H2C 0.9800 . ?
C3 C4 1.451(9) . ?
C3 H3A 0.9900 . ?
C3 H3B 0.9900 . ?
C4 H4A 0.9900 . ?
C4 H4B 0.9900 . ?
C5 H5A 0.9800 . ?
C5 H5B 0.9800 . ?
C5 H5C 0.9800 . ?
C6 H6A 0.9800 . ?
C6 H6B 0.9800 . ?
C6 H6C 0.9800 . ?
Pt1B N7B 1.976(4) . yes
Pt1B N3B 1.984(4) . yes
Pt1B N1B 2.082(4) . yes
Pt1B N2B 2.089(4) . yes
S1B O3B 1.441(4) . ?
S1B O1B 1.442(4) . ?
S1B O2B 1.445(4) . ?
S1B C9B 1.817(6) . ?
F1B C9B 1.336(6) . ?
F2B C9B 1.342(6) . ?
F3B C9B 1.335(6) . ?
N1B C1B 1.470(7) . ?
N1B C2B 1.476(7) . ?
N1B C3B 1.486(6) . ?
N2B C5B 1.466(7) . ?
N2B C6B 1.474(7) . ?
N2B C4C 1.527(6) . ?
N2B C4B 1.528(6) . ?
N3B C7B 1.319(6) . ?
N3B H3M 0.9636 . ?
N4B C7B 1.378(6) . ?
N4B H4B1 0.8800 . ?
N4B H4B2 0.8800 . ?
N5B C8B 1.341(6) . ?
N5B C7B 1.350(6) . ?
N6B C8B 1.358(6) . ?
N6B H6B1 0.8800 . ?
N6B H6B2 0.8800 . ?
N7B C8B 1.330(6) . ?
N7B H7M 0.9650 . ?
C1B H1B1 0.9800 . ?
C1B H1B2 0.9800 . ?
C1B H1B3 0.9800 . ?
C2B H2B1 0.9800 . ?
C2B H2B2 0.9800 . ?
C2B H2B3 0.9800 . ?
C3B C4C 1.3373 . ?
C3B C4B 1.4071 . ?
C3B H3B1 0.9900 . ?
C3B H3B2 0.9900 . ?
C3B H3B3 0.9900 . ?
C3B H3B4 0.9900 . ?
C4B H3B3 1.4764 . ?
C4B H4B3 0.9900 . ?
C4B H4B4 0.9900 . ?
C4C H4C1 0.9900 . ?
C4C H4C2 0.9900 . ?
C5B H5B1 0.9800 . ?
C5B H5B2 0.9800 . ?
C5B H5B3 0.9800 . ?
C6B H6B3 0.9800 . ?
C6B H6B4 0.9800 . ?
C6B H6B5 0.9800 . ?
C6B H6B6 0.9800 . ?
C6B H6B7 0.9800 . ?
C6B H6B8 0.9800 . ?

loop_
_geom_hbond_atom_site_label_D
_geom_hbond_atom_site_label_H
_geom_hbond_atom_site_label_A
_geom_hbond_distance_DH
_geom_hbond_distance_HA
_geom_hbond_distance_DA
_geom_hbond_angle_DHA
_geom_hbond_site_symmetry_A
_geom_hbond_publ_flag
N3 H3N O1 0.87 2.20 3.021(6) 158.2 . yes
N4 H4C O1 0.88 2.39 3.164(6) 146.6 . yes
N4 H4D O3B 0.88 2.47 3.186(6) 139.3 1_655 yes
N6 H6D O3B 0.88 2.24 3.075(6) 157.5 3_655 yes
N6 H6E N5 0.88 2.26 2.984(6) 139.9 3_755 yes
N7 H7N O1B 0.99 2.03 3.014(6) 176.7 3_655 yes
N3B H3M O2B 0.96 2.06 2.991(6) 161.3 2 yes
N4B H4B1 O2B 0.88 2.11 2.908(6) 149.6 2 yes
N4B H4B2 N5B 0.88 2.34 3.043(6) 136.8 3_665 yes
N6B H6B1 O2 0.88 2.16 2.926(6) 145.2 4_565 yes
N6B H6B2 F1 0.88 2.42 3.183(6) 145.0 3_665 yes
N7B H7M O2 0.96 2.20 3.066(6) 149.1 4_565 yes
